data_4345483
loop_
_publ_author_name
'Neary, Michelle C.'
'Parkin, Gerard'

_publ_section_title
;
 Reactivity of Cyclopentadienyl Molybdenum Compounds towards Formic Acid:
 Structural Characterization of CpMo(PMe3)(CO)2H, CpMo(PMe3)2(CO)H,
 [CpMo(\m-O)(\m-O2CH)]2, and [Cp*Mo(\m-O)(\m-O2CH)]2.
;
_journal_issue 3
_journal_name_full 'Inorganic chemistry'
_journal_page_first 1511
_journal_page_last 1523
_journal_paper_doi 10.1021/acs.inorgchem.6b02606
_journal_volume 56
_journal_year 2017
_chemical_formula_moiety 'C12 H12 Mo2 O6'
_chemical_formula_sum 'C12 H12 Mo2 O6'
_chemical_formula_weight 444.10
_space_group_crystal_system monoclinic
_space_group_IT_number 15
_space_group_name_Hall '-C 2yc'
_space_group_name_H-M_alt 'C 1 2/c 1'
_symmetry_space_group_name_Hall '-C 2yc'
_symmetry_space_group_name_H-M 'C 1 2/c 1'
_atom_sites_solution_hydrogens geom
_audit_creation_method SHELXL-2014/7
_cell_angle_alpha 90
_cell_angle_beta 122.780(6)
_cell_angle_gamma 90
_cell_formula_units_Z 4
_cell_length_a 19.104(10)
_cell_length_b 6.102(3)
_cell_length_c 12.999(7)
_cell_measurement_reflns_used 9876
_cell_measurement_temperature 130(2)
_cell_measurement_theta_max 32.40
_cell_measurement_theta_min 2.54
_cell_volume 1274.0(11)
_computing_cell_refinement 'Bruker SAINT'
_computing_data_collection 'Bruker APEX2'
_computing_data_reduction 'Bruker SAINT'
_computing_molecular_graphics 'Bruker SHELXTL'
_computing_publication_material 'Bruker SHELXTL'
_computing_structure_refinement 'SHELXL-2014/7 (Sheldrick, 2014)'
_computing_structure_solution 'SHELXS-97 (Sheldrick, 2008)'
_diffrn_ambient_temperature 130(2)
_diffrn_measured_fraction_theta_full 1.000
_diffrn_measured_fraction_theta_max 0.986
_diffrn_measurement_device_type 'Bruker APEX-II CCD'
_diffrn_measurement_method '\f and \w scans'
_diffrn_radiation_type MoK\a
_diffrn_radiation_wavelength 0.71073
_diffrn_reflns_av_R_equivalents 0.0697
_diffrn_reflns_av_unetI/netI 0.0328
_diffrn_reflns_Laue_measured_fraction_full 1.000
_diffrn_reflns_Laue_measured_fraction_max 0.986
_diffrn_reflns_limit_h_max 23
_diffrn_reflns_limit_h_min -28
_diffrn_reflns_limit_k_max 9
_diffrn_reflns_limit_k_min 0
_diffrn_reflns_limit_l_max 19
_diffrn_reflns_limit_l_min 0
_diffrn_reflns_number 21420
_diffrn_reflns_point_group_measured_fraction_full 1.000
_diffrn_reflns_point_group_measured_fraction_max 0.986
_diffrn_reflns_theta_full 25.000
_diffrn_reflns_theta_max 32.327
_diffrn_reflns_theta_min 2.536
_exptl_absorpt_coefficient_mu 1.991
_exptl_absorpt_correction_T_max 0.746410
_exptl_absorpt_correction_T_min 0.472450
_exptl_absorpt_correction_type empirical
_exptl_absorpt_process_details twinabs-2008/2
_exptl_crystal_colour blue-red
_exptl_crystal_density_diffrn 2.315
_exptl_crystal_description plate
_exptl_crystal_F_000 864
_exptl_crystal_size_max 0.290
_exptl_crystal_size_mid 0.180
_exptl_crystal_size_min 0.040
_refine_diff_density_max 1.580
_refine_diff_density_min -1.177
_refine_diff_density_rms 0.172
_refine_ls_extinction_method none
_refine_ls_goodness_of_fit_ref 1.079
_refine_ls_hydrogen_treatment constr
_refine_ls_matrix_type full
_refine_ls_number_parameters 91
_refine_ls_number_reflns 2243
_refine_ls_number_restraints 0
_refine_ls_restrained_S_all 1.079
_refine_ls_R_factor_all 0.0435
_refine_ls_R_factor_gt 0.0347
_refine_ls_shift/su_max 0.000
_refine_ls_shift/su_mean 0.000
_refine_ls_structure_factor_coef Fsqd
_refine_ls_weighting_details 'w=1/[\s^2^(Fo^2^)+(0.0363P)^2^+12.4396P] where P=(Fo^2^+2Fc^2^)/3'
_refine_ls_weighting_scheme calc
_refine_ls_wR_factor_gt 0.0827
_refine_ls_wR_factor_ref 0.0860
_reflns_Friedel_coverage 0.000
_reflns_number_gt 1897
_reflns_number_total 2243
_reflns_threshold_expression 'I > 2\s(I)'
_cod_data_source_file moformateta4_b.cif
_cod_data_source_block moformateta4_b
_cod_original_cell_volume 1274.1(11)
_cod_database_code 4345483
_shelx_shelxl_version_number 2014/7
_shelx_space_group_comment
; 
The symmetry employed for this shelxl refinement is uniquely defined 
by the following loop, which should always be used as a source of 
symmetry information in preference to the above space-group names. 
They are only intended as comments. 
;
_shelx_estimated_absorpt_t_min 0.596
_shelx_estimated_absorpt_t_max 0.925

loop_
_space_group_symop_operation_xyz
'x, y, z'
'-x, y, -z+1/2'
'x+1/2, y+1/2, z'
'-x+1/2, y+1/2, -z+1/2'
'-x, -y, -z'
'x, -y, z-1/2'
'-x+1/2, -y+1/2, -z'
'x+1/2, -y+1/2, z-1/2'

loop_
_atom_site_label
_atom_site_type_symbol
_atom_site_fract_x
_atom_site_fract_y
_atom_site_fract_z
_atom_site_U_iso_or_equiv
_atom_site_adp_type
_atom_site_occupancy
_atom_site_site_symmetry_order
_atom_site_calc_flag
_atom_site_refinement_flags_posn
_atom_site_refinement_flags_adp
Mo1 Mo 0.06809(2) 0.91312(5) 0.25310(3) 0.01344(9) Uani 1 1 d . .
O1 O -0.03882(15) 1.0417(4) 0.1398(2) 0.0159(5) Uani 1 1 d . .
O11 O 0.01582(17) 0.6407(5) 0.1280(3) 0.0210(5) Uani 1 1 d . .
O12 O -0.10281(17) 0.6363(4) 0.1251(3) 0.0208(5) Uani 1 1 d . .
C1 C -0.0564(2) 0.5726(6) 0.0901(4) 0.0222(7) Uani 1 1 d . .
H1 H -0.0781 0.4620 0.0290 0.027 Uiso 1 1 calc R U
C11 C 0.1878(2) 0.8675(7) 0.2483(4) 0.0232(8) Uani 1 1 d . .
H11A H 0.2096 0.7242 0.2397 0.028 Uiso 1 1 calc R U
C12 C 0.1328(2) 1.0066(8) 0.1510(4) 0.0263(8) Uani 1 1 d . .
H12A H 0.1102 0.9822 0.0623 0.032 Uiso 1 1 calc R U
C13 C 0.1266(2) 1.2002(7) 0.2040(4) 0.0275(9) Uani 1 1 d . .
H13A H 0.0971 1.3368 0.1588 0.033 Uiso 1 1 calc R U
C14 C 0.1754(3) 1.1776(8) 0.3302(4) 0.0286(9) Uani 1 1 d . .
H14A H 0.1862 1.2946 0.3909 0.034 Uiso 1 1 calc R U
C15 C 0.2133(2) 0.9716(8) 0.3580(4) 0.0272(9) Uani 1 1 d . .
H15A H 0.2560 0.9163 0.4416 0.033 Uiso 1 1 calc R U

loop_
_atom_site_aniso_label
_atom_site_aniso_U_11
_atom_site_aniso_U_22
_atom_site_aniso_U_33
_atom_site_aniso_U_23
_atom_site_aniso_U_13
_atom_site_aniso_U_12
Mo1 0.01190(13) 0.01334(14) 0.01646(14) -0.00016(10) 0.00858(10) 0.00013(10)
O1 0.0147(11) 0.0174(12) 0.0176(11) 0.0007(9) 0.0101(9) 0.0000(9)
O11 0.0182(12) 0.0191(12) 0.0273(13) -0.0067(10) 0.0133(11) -0.0015(10)
O12 0.0190(12) 0.0181(12) 0.0266(13) -0.0058(10) 0.0131(11) -0.0039(9)
C1 0.0201(16) 0.0193(16) 0.0252(17) -0.0057(14) 0.0109(14) -0.0027(14)
C11 0.0193(17) 0.0249(19) 0.034(2) 0.0025(15) 0.0201(16) 0.0069(13)
C12 0.0224(17) 0.039(2) 0.0227(17) -0.0010(16) 0.0157(15) -0.0095(16)
C13 0.0172(16) 0.0206(18) 0.046(2) 0.0098(16) 0.0183(17) 0.0016(14)
C14 0.0286(19) 0.030(2) 0.044(2) -0.0155(18) 0.0298(19) -0.0151(17)
C15 0.0151(15) 0.038(2) 0.0232(18) 0.0065(16) 0.0069(14) -0.0065(15)

loop_
_atom_type_symbol
_atom_type_description
_atom_type_scat_dispersion_real
_atom_type_scat_dispersion_imag
_atom_type_scat_source
C C 0.0033 0.0016 'International Tables Vol C Tables 4.2.6.8 and 6.1.1.4'
H H 0.0000 0.0000 'International Tables Vol C Tables 4.2.6.8 and 6.1.1.4'
O O 0.0106 0.0060 'International Tables Vol C Tables 4.2.6.8 and 6.1.1.4'
Mo Mo -1.6832 0.6857 'International Tables Vol C Tables 4.2.6.8 and 6.1.1.4'

loop_
_geom_angle_atom_site_label_1
_geom_angle_atom_site_label_2
_geom_angle_atom_site_label_3
_geom_angle
_geom_angle_site_symmetry_1
_geom_angle_site_symmetry_3
O1 Mo1 O1 77.51(13) . 2
O1 Mo1 O11 82.57(11) . .
O1 Mo1 O11 131.48(11) 2 .
O1 Mo1 O12 131.13(11) . 2
O1 Mo1 O12 83.28(11) 2 2
O11 Mo1 O12 77.45(12) . 2
O1 Mo1 C12 97.79(14) . .
O1 Mo1 C12 139.99(15) 2 .
O11 Mo1 C12 86.02(14) . .
O12 Mo1 C12 124.32(14) 2 .
O1 Mo1 C11 132.60(13) . .
O1 Mo1 C11 137.63(13) 2 .
O11 Mo1 C11 87.03(13) . .
O12 Mo1 C11 90.55(12) 2 .
C12 Mo1 C11 35.20(15) . .
O1 Mo1 C13 87.25(13) . .
O1 Mo1 C13 105.07(14) 2 .
O11 Mo1 C13 117.73(15) . .
O12 Mo1 C13 141.40(13) 2 .
C12 Mo1 C13 35.04(16) . .
C11 Mo1 C13 57.63(14) . .
O1 Mo1 C15 143.94(13) . .
O1 Mo1 C15 103.36(14) 2 .
O11 Mo1 C15 118.11(14) . .
O12 Mo1 C15 84.06(13) 2 .
C12 Mo1 C15 58.05(15) . .
C11 Mo1 C15 34.28(15) . .
C13 Mo1 C15 57.36(14) . .
O1 Mo1 C14 111.35(15) . .
O1 Mo1 C14 86.57(13) 2 .
O11 Mo1 C14 141.94(12) . .
O12 Mo1 C14 111.82(15) 2 .
C12 Mo1 C14 57.76(15) . .
C11 Mo1 C14 57.05(15) . .
C13 Mo1 C14 34.24(16) . .
C15 Mo1 C14 34.37(16) . .
O1 Mo1 Mo1 48.38(8) . 2
O1 Mo1 Mo1 48.29(7) 2 2
O11 Mo1 Mo1 85.90(7) . 2
O12 Mo1 Mo1 85.79(7) 2 2
C12 Mo1 Mo1 145.98(11) . 2
C11 Mo1 Mo1 172.61(10) . 2
C13 Mo1 Mo1 128.15(10) . 2
C15 Mo1 Mo1 150.92(11) . 2
C14 Mo1 Mo1 130.33(10) . 2
Mo1 O1 Mo1 83.34(11) . 2
C1 O11 Mo1 120.7(2) . .
C1 O12 Mo1 120.7(2) . 2
O12 C1 O11 126.6(4) . .
O12 C1 H1 116.7 . .
O11 C1 H1 116.7 . .
C15 C11 C12 108.9(4) . .
C15 C11 Mo1 73.9(2) . .
C12 C11 Mo1 71.8(2) . .
C15 C11 H11A 125.4 . .
C12 C11 H11A 125.4 . .
Mo1 C11 H11A 125.4 . .
C13 C12 C11 106.6(4) . .
C13 C12 Mo1 73.4(2) . .
C11 C12 Mo1 73.0(2) . .
C13 C12 H12A 126.3 . .
C11 C12 H12A 126.3 . .
Mo1 C12 H12A 126.3 . .
C14 C13 C12 108.4(4) . .
C14 C13 Mo1 73.7(2) . .
C12 C13 Mo1 71.6(2) . .
C14 C13 H13A 125.7 . .
C12 C13 H13A 125.7 . .
Mo1 C13 H13A 125.7 . .
C13 C14 C15 108.6(4) . .
C13 C14 Mo1 72.1(2) . .
C15 C14 Mo1 72.8(2) . .
C13 C14 H14A 125.6 . .
C15 C14 H14A 125.6 . .
Mo1 C14 H14A 125.6 . .
C11 C15 C14 107.6(4) . .
C11 C15 Mo1 71.8(2) . .
C14 C15 Mo1 72.8(2) . .
C11 C15 H15A 126.1 . .
C14 C15 H15A 126.1 . .
Mo1 C15 H15A 126.1 . .

loop_
_geom_bond_atom_site_label_1
_geom_bond_atom_site_label_2
_geom_bond_distance
_geom_bond_site_symmetry_2
Mo1 O1 1.923(3) .
Mo1 O1 1.926(3) 2
Mo1 O11 2.156(3) .
Mo1 O12 2.159(3) 2
Mo1 C12 2.321(4) .
Mo1 C11 2.337(4) .
Mo1 C13 2.344(4) .
Mo1 C15 2.364(4) .
Mo1 C14 2.364(4) .
Mo1 Mo1 2.5589(14) 2
O1 Mo1 1.926(3) 2
O11 C1 1.259(5) .
O12 C1 1.256(5) .
O12 Mo1 2.159(3) 2
C1 H1 0.9500 .
C11 C15 1.386(6) .
C11 C12 1.409(6) .
C11 H11A 1.0000 .
C12 C13 1.405(7) .
C12 H12A 1.0000 .
C13 C14 1.386(6) .
C13 H13A 1.0000 .
C14 C15 1.397(7) .
C14 H14A 1.0000 .
C15 H15A 1.0000 .
